data_4333421
loop_
_publ_author_name
'Chaudhuri, Phalguni'
'Weyherm\"uller, Thomas'
'Wagner, Rita'
'Khanra, Sumit'
'Biswas, Biplab'
'Bothe, Eberhard'
'Bill, Eckhard'

_publ_section_title
;
 Tridentate Facial Ligation of Tris(pyridine-2-aldoximato)nickel(II) and
 Tris(imidazole-2-aldoximato)nickel(II) To Generate NiIIFeIIINiII,
 MnIIINiII, NiIINiII, and ZnIINiIIand the Electrooxidized MnIVNiII,
 NiIINiIII, and ZnIINiIIISpecies:&#x00A0; A Magnetostructural,
 Electrochemical, and EPR Spectroscopic Study
;
_journal_issue 21
_journal_name_full 'Inorganic Chemistry'
_journal_page_first 9003
_journal_page_last 9016
_journal_paper_doi 10.1021/ic701073j
_journal_volume 46
_journal_year 2007
_chemical_formula_moiety '[C27 H36 N9 O3 Zn2]+, (ClO4)-, 3 MeOH, 3 H2O'
_chemical_formula_sum 'C30 H54 Cl N9 O13 Zn2'
_chemical_formula_weight 915.01
_chemical_name_systematic
;
  ?
;
_space_group_IT_number 161
_symmetry_cell_setting trigonal
_symmetry_space_group_name_Hall 'R 3 -2"c'
_symmetry_space_group_name_H-M 'R 3 c :H'
_atom_sites_solution_hydrogens geom
_atom_sites_solution_primary direct
_atom_sites_solution_secondary difmap
_audit_creation_method SHELXL-97
_cell_angle_alpha 90.00
_cell_angle_beta 90.00
_cell_angle_gamma 120.00
_cell_formula_units_Z 6
_cell_length_a 11.9820(4)
_cell_length_b 11.9820(4)
_cell_length_c 47.0659(13)
_cell_measurement_temperature 100(2)
_cell_volume 5851.9(3)
_computing_cell_refinement SAINT
_computing_data_collection SAINT
_computing_data_reduction SAINT
_computing_structure_refinement 'SHELXL-97 (Sheldrick, 1997)'
_computing_structure_solution 'SHELXS-97 (Sheldrick, 1990)'
_diffrn_ambient_temperature 100(2)
_diffrn_measured_fraction_theta_full 0.997
_diffrn_measured_fraction_theta_max 0.997
_diffrn_measurement_device_type 'Bruker SMART'
_diffrn_measurement_method 'frames at 0.3 deg. in \w, 5 sec./frame'
_diffrn_radiation_monochromator graphite
_diffrn_radiation_source 'rotating anode'
_diffrn_radiation_type CuK\a
_diffrn_radiation_wavelength 1.54178
_diffrn_reflns_av_R_equivalents 0.0673
_diffrn_reflns_av_sigmaI/netI 0.0481
_diffrn_reflns_limit_h_max 12
_diffrn_reflns_limit_h_min -14
_diffrn_reflns_limit_k_max 13
_diffrn_reflns_limit_k_min -13
_diffrn_reflns_limit_l_max 56
_diffrn_reflns_limit_l_min -56
_diffrn_reflns_number 10567
_diffrn_reflns_theta_full 68.93
_diffrn_reflns_theta_max 68.93
_diffrn_reflns_theta_min 4.66
_exptl_absorpt_coefficient_mu 2.775
_exptl_absorpt_correction_type multi-scan
_exptl_crystal_density_diffrn 1.558
_exptl_crystal_density_method 'not measured'
_exptl_crystal_F_000 2868
_exptl_crystal_size_max 0.22
_exptl_crystal_size_mid 0.22
_exptl_crystal_size_min 0.14
_refine_diff_density_max 0.960
_refine_diff_density_min -1.310
_refine_diff_density_rms 0.108
_refine_ls_abs_structure_details 'Flack H D (1983), Acta Cryst. A39, 876-881'
_refine_ls_abs_structure_Flack 0.07(5)
_refine_ls_extinction_method none
_refine_ls_goodness_of_fit_ref 1.076
_refine_ls_hydrogen_treatment mixed
_refine_ls_matrix_type full
_refine_ls_number_parameters 174
_refine_ls_number_reflns 2395
_refine_ls_number_restraints 4
_refine_ls_restrained_S_all 1.087
_refine_ls_R_factor_all 0.0526
_refine_ls_R_factor_gt 0.0523
_refine_ls_shift/su_max 0.001
_refine_ls_shift/su_mean 0.000
_refine_ls_structure_factor_coef Fsqd
_refine_ls_weighting_details 'w=1/[\s^2^(Fo^2^)+(0.0871P)^2^+24.9153P] where P=(Fo^2^+2Fc^2^)/3'
_refine_ls_weighting_scheme calc
_refine_ls_wR_factor_gt 0.1401
_refine_ls_wR_factor_ref 0.1406
_reflns_number_gt 2362
_reflns_number_total 2395
_reflns_threshold_expression >2sigma(I)
_cod_data_source_file ic701073jsup1.cif
_cod_data_source_block 6
_cod_depositor_comments
;
The following automatic conversions were performed:

'_symmetry_cell_setting' value 'Trigonal' changed to 'trigonal'
according to /home/saulius/struct/CIF-dictionaries/cif_core.dic
dictionary named 'cif_core.dic' version 2.4.2 from
2011-04-26.

'_exptl_absorpt_correction_type' value 'Multi-Scan'
changed to 'multi-scan' according to
/home/saulius/struct/CIF-dictionaries/cif_core.dic dictionary named
'cif_core.dic' version 2.4.2 from 2011-04-26.

Automatic conversion script
Id: cif_fix_values 1891 2012-01-12 08:04:46Z andrius 

The following automatic conversions were performed:

'_refine_ls_weighting_scheme' value 'calc
w=1/[\s^2^(Fo^2^)+(0.0871P)^2^+24.9153P] where P=(Fo^2^+2Fc^2^)/3'
was changed to 'calc'. New tag '_refine_ls_weighting_details' was
created. The value of the new tag was set to
'w=1/[\s^2^(Fo^2^)+(0.0871P)^2^+24.9153P] where P=(Fo^2^+2Fc^2^)/3'.

Automatic conversion script
Id: cif_fix_values 3143 2015-03-26 13:38:13Z robertas 
;
_cod_original_sg_symbol_H-M R3c
_cod_database_code 4333421

loop_
_symmetry_equiv_pos_as_xyz
'x, y, z'
'-y, x-y, z'
'-x+y, -x, z'
'-y, -x, z+1/2'
'-x+y, y, z+1/2'
'x, x-y, z+1/2'
'x+2/3, y+1/3, z+1/3'
'-y+2/3, x-y+1/3, z+1/3'
'-x+y+2/3, -x+1/3, z+1/3'
'-y+2/3, -x+1/3, z+5/6'
'-x+y+2/3, y+1/3, z+5/6'
'x+2/3, x-y+1/3, z+5/6'
'x+1/3, y+2/3, z+2/3'
'-y+1/3, x-y+2/3, z+2/3'
'-x+y+1/3, -x+2/3, z+2/3'
'-y+1/3, -x+2/3, z+7/6'
'-x+y+1/3, y+2/3, z+7/6'
'x+1/3, x-y+2/3, z+7/6'

loop_
_atom_site_label
_atom_site_type_symbol
_atom_site_fract_x
_atom_site_fract_y
_atom_site_fract_z
_atom_site_U_iso_or_equiv
_atom_site_adp_type
_atom_site_occupancy
_atom_site_calc_flag
_atom_site_refinement_flags
Zn1 Zn 0.6667 0.3333 1.060777(18) 0.0145(3) Uani 1 d S
Zn2 Zn 0.6667 0.3333 0.984401(18) 0.0145(3) Uani 1 d S
O1 O 0.6981(3) 0.2016(3) 1.00718(6) 0.0190(6) Uani 1 d .
N2 N 0.6526(3) 0.1833(3) 1.03381(7) 0.0181(7) Uani 1 d .
C3 C 0.5942(4) 0.0680(4) 1.04384(9) 0.0202(8) Uani 1 d .
H3 H 0.5833 -0.0032 1.0328 0.024 Uiso 1 calc R
C4 C 0.5455(4) 0.0510(4) 1.07285(9) 0.0188(8) Uani 1 d .
C5 C 0.4808(5) -0.0705(4) 1.08573(11) 0.0255(10) Uani 1 d .
H5 H 0.4688 -0.1447 1.0758 0.031 Uiso 1 calc R
C6 C 0.4350(4) -0.0811(4) 1.11296(10) 0.0249(9) Uani 1 d .
H6 H 0.3905 -0.1629 1.1220 0.030 Uiso 1 calc R
C7 C 0.4542(4) 0.0283(4) 1.12711(9) 0.0221(8) Uani 1 d .
H7 H 0.4247 0.0237 1.1460 0.027 Uiso 1 calc R
C8 C 0.5179(4) 0.1448(4) 1.11283(9) 0.0183(8) Uani 1 d .
H8 H 0.5308 0.2199 1.1226 0.022 Uiso 1 calc R
N9 N 0.5622(3) 0.1587(4) 1.08642(8) 0.0177(7) Uani 1 d .
N11 N 0.5393(3) 0.1858(3) 0.95322(7) 0.0189(7) Uani 1 d .
C12 C 0.4653(5) 0.2433(4) 0.94140(11) 0.0234(10) Uani 1 d .
H12A H 0.4059 0.2425 0.9561 0.028 Uiso 1 calc R
H12B H 0.4126 0.1901 0.9253 0.028 Uiso 1 calc R
C13 C 0.5516(4) 0.3806(4) 0.93128(9) 0.0208(8) Uani 1 d .
H13A H 0.5978 0.3798 0.9139 0.025 Uiso 1 calc R
H13B H 0.4978 0.4192 0.9263 0.025 Uiso 1 calc R
C14 C 0.4537(4) 0.0630(4) 0.96752(9) 0.0215(8) Uani 1 d .
H14A H 0.5051 0.0271 0.9753 0.032 Uiso 1 calc R
H14B H 0.3913 0.0023 0.9538 0.032 Uiso 1 calc R
H14C H 0.4079 0.0776 0.9830 0.032 Uiso 1 calc R
Cl20 Cl 0.6667 0.3333 1.18467(5) 0.0358(5) Uani 1 d S
O21 O 0.6667 0.3333 1.21469(14) 0.0281(14) Uani 1 d S
O22 O 0.5387(6) 0.2824(7) 1.17400(12) 0.084(2) Uani 1 d .
O40 O 0.4650(11) 0.2563(7) 0.86579(15) 0.121(4) Uani 1 d D
H40 H 0.5049 0.3193 0.8548 0.182 Uiso 1 calc R
C41 C 0.3380(9) 0.2279(8) 0.86832(19) 0.090(4) Uani 1 d D
H41A H 0.2826 0.1358 0.8722 0.134 Uiso 1 calc R
H41B H 0.3106 0.2498 0.8506 0.134 Uiso 1 calc R
H41C H 0.3310 0.2782 0.8839 0.134 Uiso 1 calc R
O30 O 0.5808(5) 0.4827(5) 0.84116(10) 0.0529(11) Uani 1 d D
H30A H 0.542(8) 0.529(7) 0.8447(19) 0.079 Uiso 1 d D
H30B H 0.617(8) 0.505(9) 0.8585(8) 0.079 Uiso 1 d D

loop_
_atom_site_aniso_label
_atom_site_aniso_U_11
_atom_site_aniso_U_22
_atom_site_aniso_U_33
_atom_site_aniso_U_23
_atom_site_aniso_U_13
_atom_site_aniso_U_12
Zn1 0.0112(4) 0.0112(4) 0.0212(5) 0.000 0.000 0.00560(18)
Zn2 0.0122(4) 0.0122(4) 0.0191(5) 0.000 0.000 0.00612(18)
O1 0.0213(15) 0.0229(15) 0.0170(12) 0.0012(11) 0.0042(11) 0.0142(13)
N2 0.0201(18) 0.0163(17) 0.0232(16) 0.0019(14) -0.0010(14) 0.0131(16)
C3 0.022(2) 0.0141(19) 0.026(2) -0.0037(15) -0.0025(16) 0.0095(17)
C4 0.0110(18) 0.015(2) 0.030(2) -0.0041(17) -0.0026(16) 0.0067(17)
C5 0.027(2) 0.013(2) 0.033(3) 0.0017(18) -0.0016(19) 0.0072(18)
C6 0.020(2) 0.013(2) 0.034(2) -0.0019(18) -0.0018(19) 0.0030(18)
C7 0.0175(19) 0.020(2) 0.026(2) 0.0047(16) 0.0060(16) 0.0068(17)
C8 0.0092(18) 0.0143(19) 0.030(2) 0.0012(15) 0.0048(15) 0.0053(14)
N9 0.0106(15) 0.0177(19) 0.0265(19) -0.0001(15) -0.0022(13) 0.0084(14)
N11 0.0181(17) 0.0157(16) 0.0219(16) -0.0046(13) -0.0041(13) 0.0078(14)
C12 0.022(2) 0.018(2) 0.030(2) -0.0029(17) -0.006(2) 0.0099(18)
C13 0.026(2) 0.020(2) 0.0189(19) 0.0017(16) -0.0032(17) 0.0132(18)
C14 0.0162(19) 0.0161(19) 0.031(2) -0.0075(16) -0.0023(16) 0.0071(16)
Cl20 0.0410(9) 0.0410(9) 0.0253(10) 0.000 0.000 0.0205(4)
O21 0.025(2) 0.025(2) 0.034(3) 0.000 0.000 0.0125(11)
O22 0.047(3) 0.125(6) 0.055(3) -0.004(3) -0.020(3) 0.025(3)
O40 0.242(12) 0.056(4) 0.069(4) 0.010(3) 0.029(6) 0.078(6)
C41 0.096(7) 0.054(5) 0.072(5) 0.009(4) -0.045(5) 0.002(5)
O30 0.074(3) 0.060(3) 0.058(3) -0.004(2) -0.004(2) 0.058(2)

loop_
_atom_type_symbol
_atom_type_description
_atom_type_scat_dispersion_real
_atom_type_scat_dispersion_imag
_atom_type_scat_source
C C 0.0181 0.0091 'International Tables Vol C Tables 4.2.6.8 and 6.1.1.4'
H H 0.0000 0.0000 'International Tables Vol C Tables 4.2.6.8 and 6.1.1.4'
N N 0.0311 0.0180 'International Tables Vol C Tables 4.2.6.8 and 6.1.1.4'
O O 0.0492 0.0322 'International Tables Vol C Tables 4.2.6.8 and 6.1.1.4'
Zn Zn -1.5491 0.6778 'International Tables Vol C Tables 4.2.6.8 and 6.1.1.4'
Cl Cl 0.3639 0.7018 'International Tables Vol C Tables 4.2.6.8 and 6.1.1.4'

loop_
_geom_angle_atom_site_label_1
_geom_angle_atom_site_label_2
_geom_angle_atom_site_label_3
_geom_angle
_geom_angle_site_symmetry_1
_geom_angle_site_symmetry_3
N2 Zn1 N2 88.33(13) 2_655 3_665
N2 Zn1 N2 88.33(13) 2_655 .
N2 Zn1 N2 88.33(13) 3_665 .
N2 Zn1 N9 156.61(12) 2_655 .
N2 Zn1 N9 108.01(13) 3_665 .
N2 Zn1 N9 75.89(13) . .
N2 Zn1 N9 75.89(13) 2_655 2_655
N2 Zn1 N9 156.61(13) 3_665 2_655
N2 Zn1 N9 108.01(12) . 2_655
N9 Zn1 N9 92.48(14) . 2_655
N2 Zn1 N9 108.01(13) 2_655 3_665
N2 Zn1 N9 75.89(13) 3_665 3_665
N2 Zn1 N9 156.61(13) . 3_665
N9 Zn1 N9 92.48(13) . 3_665
N9 Zn1 N9 92.48(13) 2_655 3_665
O1 Zn2 O1 96.10(11) . 3_665
O1 Zn2 O1 96.10(11) . 2_655
O1 Zn2 O1 96.10(11) 3_665 2_655
O1 Zn2 N11 92.85(13) . .
O1 Zn2 N11 89.23(12) 3_665 .
O1 Zn2 N11 169.02(14) 2_655 .
O1 Zn2 N11 89.23(12) . 2_655
O1 Zn2 N11 169.02(14) 3_665 2_655
O1 Zn2 N11 92.85(13) 2_655 2_655
N11 Zn2 N11 80.90(14) . 2_655
O1 Zn2 N11 169.02(14) . 3_665
O1 Zn2 N11 92.86(12) 3_665 3_665
O1 Zn2 N11 89.23(12) 2_655 3_665
N11 Zn2 N11 80.90(14) . 3_665
N11 Zn2 N11 80.90(14) 2_655 3_665
N2 O1 Zn2 112.9(2) . .
C3 N2 O1 118.5(3) . .
C3 N2 Zn1 117.2(3) . .
O1 N2 Zn1 124.3(2) . .
N2 C3 C4 117.3(4) . .
N9 C4 C5 121.7(4) . .
N9 C4 C3 116.6(4) . .
C5 C4 C3 121.7(4) . .
C6 C5 C4 119.2(4) . .
C5 C6 C7 119.5(4) . .
C6 C7 C8 117.9(4) . .
N9 C8 C7 124.3(4) . .
C8 N9 C4 117.4(4) . .
C8 N9 Zn1 129.6(3) . .
C4 N9 Zn1 113.0(3) . .
C14 N11 C12 111.1(3) . .
C14 N11 C13 111.6(3) . 2_655
C12 N11 C13 111.7(3) . 2_655
C14 N11 Zn2 110.6(2) . .
C12 N11 Zn2 102.3(3) . .
C13 N11 Zn2 109.2(2) 2_655 .
N11 C12 C13 112.5(4) . .
N11 C13 C12 111.7(3) 3_665 .
O21 Cl20 O22 110.6(3) . 2_655
O21 Cl20 O22 110.6(3) . 3_665
O22 Cl20 O22 108.3(3) 2_655 3_665
O21 Cl20 O22 110.6(3) . .
O22 Cl20 O22 108.3(3) 2_655 .
O22 Cl20 O22 108.3(3) 3_665 .

loop_
_geom_bond_atom_site_label_1
_geom_bond_atom_site_label_2
_geom_bond_distance
_geom_bond_site_symmetry_2
Zn1 N2 2.137(4) 2_655
Zn1 N2 2.137(4) 3_665
Zn1 N2 2.137(4) .
Zn1 N9 2.187(4) .
Zn1 N9 2.187(4) 2_655
Zn1 N9 2.187(4) 3_665
Zn2 O1 2.092(3) .
Zn2 O1 2.093(3) 3_665
Zn2 O1 2.093(3) 2_655
Zn2 N11 2.216(4) .
Zn2 N11 2.216(3) 2_655
Zn2 N11 2.216(3) 3_665
O1 N2 1.341(4) .
N2 C3 1.287(5) .
C3 C4 1.459(6) .
C4 N9 1.362(6) .
C4 C5 1.400(7) .
C5 C6 1.375(7) .
C6 C7 1.383(7) .
C7 C8 1.385(6) .
C8 N9 1.329(6) .
N11 C14 1.470(5) .
N11 C12 1.476(6) .
N11 C13 1.480(5) 2_655
C12 C13 1.517(6) .
C13 N11 1.480(6) 3_665
Cl20 O21 1.413(7) .
Cl20 O22 1.429(6) 2_655
Cl20 O22 1.429(6) 3_665
Cl20 O22 1.429(6) .
O40 C41 1.390(5) .
